data_9013161
loop_
_publ_author_name
'Shi, N.'
'Ma, Z.'
'Li, G.'
'Yamnova, M. A.'
'Pushcharovsky, D. Y.'

_publ_section_title
;
 Structure Refinement of Monoclinic Astrophyllite
;
_journal_issue 2
_journal_name_full 'Acta Crystallographica Section B'
_journal_page_first 109
_journal_page_last 114
_journal_paper_doi 10.1107/S010876819700726X
_journal_volume 54
_journal_year 1998
_chemical_formula_sum 'Fe4 H4 K2 Mg2 Na2 O30 Si8 Ti2'
_chemical_formula_weight 1202.31
_chemical_name_mineral 'Magnesium astrophyllite'

loop_
_[local]_alternative_name_id
_[local]_alternative_name_type
_[local]_alternative_name_source
_[local]_alternative_name_source_id
_[local]_alternative_name_value
1 mineral AMCSD 0009901 'Magnesium astrophyllite'
2 mineral AMCSD 0009902 Magnesioastrophyllite

_space_group_IT_number 5
_symmetry_cell_setting monoclinic
_symmetry_space_group_name_Hall 'A 2y'
_symmetry_space_group_name_H-M 'A 1 2 1'
_atom_type_scat_source IntTabIV
_cell_angle_alpha 90
_cell_angle_beta 99.55
_cell_angle_gamma 90
_cell_formula_units_Z 2
_cell_length_a 10.370
_cell_length_b 23.129
_cell_length_c 5.322
_cell_measurement_reflns_used 14
_cell_measurement_temperature 298
_cell_measurement_theta_max 24
_cell_measurement_theta_min 14
_cell_volume 1258.779
_diffrn_measurement_device 'Rigaku RASA-IIS'
_diffrn_measurement_method 2\q-\w
_diffrn_radiation_type MoK\a
_diffrn_radiation_wavelength 0.71069
_diffrn_reflns_av_R_equivalents 0.0687
_diffrn_reflns_limit_h_max 18
_diffrn_reflns_limit_h_min -16
_diffrn_reflns_limit_k_max 19
_diffrn_reflns_limit_k_min 0
_diffrn_reflns_limit_l_max 18
_diffrn_reflns_limit_l_min -18
_diffrn_reflns_number 5308
_diffrn_reflns_theta_max 35
_diffrn_standards_decay_% none
_diffrn_standards_interval_count 100
_diffrn_standards_number 3
_exptl_absorpt_coefficient_mu 3.78
_exptl_absorpt_correction_T_max 0.904
_exptl_absorpt_correction_T_min 0.808
_exptl_absorpt_correction_type 'DIFABS (Walker & Stuart, 1983)'
_exptl_crystal_colour yellow
_exptl_crystal_density_diffrn 3.168
_exptl_crystal_density_meas 3.35
_exptl_crystal_density_method 'Density bottle method'
_exptl_crystal_description prism
_exptl_crystal_F_000 1179
_exptl_crystal_size_max 0.21
_exptl_crystal_size_mid 0.12
_exptl_crystal_size_min 0.12
_refine_diff_density_max 2.470
_refine_diff_density_min -1.850
_refine_ls_extinction_method none
_refine_ls_goodness_of_fit_ref 0.819
_refine_ls_hydrogen_treatment refall
_refine_ls_number_parameters 252
_refine_ls_number_reflns 1804
_refine_ls_R_factor_gt 0.057
_refine_ls_shift/esd_max 0.767
_refine_ls_structure_factor_coef Fsqd
_refine_ls_weighting_details 'w = 1/[\s^2^(F^2^) + (0.1532P)^2^ + 0.04P] where P = (F~o~^2^ + 2F~c~^2^)/3'
_refine_ls_weighting_scheme calc
_refine_ls_wR_factor_ref 0.1540
_reflns_number_observed 1720
_reflns_number_total 2473
_reflns_observed_criterion F^2^>4\s(F^2^)
_cod_data_source_file cifdata.txt
_cod_data_source_block 'global_9285'
_cod_depositor_comments
;
The following automatic conversions were performed:

'_refine_ls_weighting_scheme' value 'w = 1/[\s^2^(F^2^) +
(0.1532P)^2^ + 0.04P] where P = (F~o~^2^ + 2F~c~^2^)/3' was changed
to 'calc'. New tag '_refine_ls_weighting_details' was created. The
value of the new tag was set to 'w = 1/[\s^2^(F^2^) + (0.1532P)^2^ +
0.04P] where P = (F~o~^2^ + 2F~c~^2^)/3'.

Automatic conversion script
Id: cif_fix_values 3143 2015-03-26 13:38:13Z robertas 
;
_cod_original_formula_sum 'K2 Na2 (Fe4 Mg2) Ti2 Si8 O30 H4'
_cod_database_code 9013161

loop_
_symmetry_equiv_pos_as_xyz
x,y,z
x,1/2+y,1/2+z
-x,y,-z
-x,1/2+y,1/2-z

loop_
_atom_site_aniso_label
_atom_site_aniso_U_11
_atom_site_aniso_U_22
_atom_site_aniso_U_33
_atom_site_aniso_U_12
_atom_site_aniso_U_13
_atom_site_aniso_U_23
KNa1 0.01730 0.01880 0.01070 0.00000 0.00330 0.00000
Na1 0.01730 0.01880 0.01070 0.00000 0.00330 0.00000
Na2 0.01360 0.01920 0.02440 0.00000 -0.00070 0.00000
KNa2 0.01360 0.01920 0.02440 0.00000 -0.00070 0.00000
K1 0.02810 0.02780 0.03750 0.00000 -0.00190 0.00000
NaK1 0.02810 0.02780 0.03750 0.00000 -0.00190 0.00000
K2 0.02370 0.03050 0.03720 0.00000 0.01520 0.00000
Fe1 0.02120 0.01850 0.02030 0.00000 0.00630 0.00000
MgFe1 0.02120 0.01850 0.02030 0.00000 0.00630 0.00000
Fe2 0.01250 0.01030 0.00480 0.00000 -0.00290 0.00000
MgFe2 0.01250 0.01030 0.00480 0.00000 -0.00290 0.00000
Fe3 0.01910 0.01860 0.01220 0.00000 -0.00260 0.00000
MgFe3 0.01910 0.01860 0.01220 0.00000 -0.00260 0.00000
Fe4 0.01040 0.00960 0.01340 0.00000 0.00920 0.00000
MgFe4 0.01040 0.00960 0.01340 0.00000 0.00920 0.00000
Mg1 0.01420 0.00970 0.01350 0.00000 0.00450 0.00000
FeMg1 0.01420 0.00970 0.01350 0.00000 0.00450 0.00000
Mg2 0.01010 0.00800 0.00270 0.00000 -0.00050 0.00000
FeMg2 0.01010 0.00800 0.00270 0.00000 -0.00050 0.00000
Ti 0.01200 0.01130 0.00980 -0.00080 0.00240 -0.00040
Si1 0.01200 0.01490 0.00760 -0.00050 0.00120 -0.00240
Si2 0.01330 0.00670 0.01510 0.00110 0.00530 0.00050
Si3 0.01400 0.00840 0.01640 -0.00200 -0.00010 0.00150
Si4 0.00960 0.01670 0.00890 0.00020 0.00540 -0.00150
O1 0.01120 0.01730 0.01740 -0.00940 -0.00170 0.00830
O2 0.01720 0.01260 0.01590 0.00310 0.01550 0.00020
O3 0.00830 0.02120 0.02010 0.00280 -0.00950 -0.00280
O4 0.01160 0.01790 0.02400 -0.00110 -0.00040 -0.00180
O5 0.01800 0.03400 0.01650 -0.01530 0.01400 -0.00500
O6 0.01450 0.02700 0.02130 -0.00130 0.01660 0.01100
O7 0.02810 0.03770 0.02260 0.01950 -0.01250 0.00170
O8 0.00830 0.01770 0.02710 -0.01070 0.00320 -0.00240
O9 0.02250 0.00570 0.02800 0.00820 0.00100 0.00270
O10 0.02460 0.01750 0.00890 0.00040 -0.00310 -0.00140
O11 0.00160 0.00760 0.02150 -0.00120 0.00710 0.00010
O12 0.01220 0.02310 0.01480 0.00160 0.00640 0.00000
O13 0.01250 0.02180 0.01430 0.01050 -0.00260 0.00180
O14 0.01180 0.00430 0.01340 -0.01030 0.00060 -0.00210
O15 0.01310 0.03920 0.01620 0.00730 0.00540 0.00320

loop_
_atom_site_type_symbol
_atom_site_label
_atom_site_fract_x
_atom_site_fract_y
_atom_site_fract_z
_atom_site_occupancy
_atom_site_U_iso_or_equiv
K KNa1 0.00000 0.00470 0.00000 0.05000 0.01550
Na Na1 0.00000 0.00470 0.00000 0.95000 0.01550
Na Na2 0.50000 0.00480 0.00000 0.95000 0.01950
K KNa2 0.50000 0.00480 0.00000 0.05000 0.01950
K K1 0.50000 -0.13404 0.50000 0.90000 0.03190
Na NaK1 0.50000 -0.13404 0.50000 0.10000 0.03190
K K2 0.50000 0.14335 0.50000 1.00000 0.02930
Fe Fe1 0.00000 -0.07000 0.50000 0.90000 0.01970
Mg MgFe1 0.00000 -0.07000 0.50000 0.10000 0.01970
Fe Fe2 0.00000 0.07849 0.50000 0.95000 0.00970
Mg MgFe2 0.00000 0.07849 0.50000 0.05000 0.00970
Fe Fe3 0.00000 -0.13960 0.00000 0.70000 0.01720
Mg MgFe3 0.00000 -0.13960 0.00000 0.30000 0.01720
Fe Fe4 0.00000 0.14983 0.00000 0.55000 0.01030
Mg MgFe4 0.00000 0.14983 0.00000 0.45000 0.01030
Mg Mg1 0.00000 -0.20778 0.50000 0.60000 0.01220
Fe FeMg1 0.00000 -0.20778 0.50000 0.40000 0.01220
Mg Mg2 0.00000 0.21977 0.50000 0.50000 0.00710
Fe FeMg2 0.00000 0.21977 0.50000 0.50000 0.00710
Ti Ti 0.28802 0.00415 0.43713 1.00000 0.01100
Si Si1 0.26410 -0.21274 -0.07820 1.00000 0.01160
Si Si2 0.26490 0.22238 -0.07970 1.00000 0.01140
Si Si3 0.27100 -0.08085 -0.07040 1.00000 0.01320
Si Si4 -0.27130 0.09007 0.07900 1.00000 0.01130
O O1 0.11680 0.00270 0.40370 1.00000 0.01580
O O2 0.11460 -0.07760 -0.12850 1.00000 0.01380
O O3 -0.11420 0.08600 0.14470 1.00000 0.01790
O O4 0.34190 -0.05250 0.70370 1.00000 0.01820
O O5 0.33660 0.06250 0.69810 1.00000 0.02160
O O6 0.32930 -0.05420 0.19870 1.00000 0.01940
O O7 0.32960 0.06050 0.19460 1.00000 0.03140
O O8 0.32000 -0.14770 -0.04200 1.00000 0.01770
O O9 -0.32720 0.15870 0.06710 1.00000 0.01910
O O10 0.10410 -0.21470 -0.12660 1.00000 0.01770
O O11 -0.10970 0.22070 0.13140 1.00000 0.00930
O O12 0.32350 -0.24650 0.69240 1.00000 0.01620
O O13 0.32050 -0.24960 0.18010 1.00000 0.01680
O O14 0.10580 -0.14180 0.36430 1.00000 0.01000
O O15 -0.10100 0.15350 0.63230 1.00000 0.02250
H H1 -0.15360 0.15000 0.63000 1.00000 0.06700
H H2 0.16900 -0.11600 0.36700 1.00000 0.03200

_database_code_amcsd 0009901

loop_
_cod_related_entry_id
_cod_related_entry_database
_cod_related_entry_code
1 AMCSD 0009901
2 AMCSD 0009902
